data_7246521
loop_
_publ_author_name
'Hunter, Lucy R.'
'Karlsson, Joshua K. G.'
'Sellars, Jonathan D.'
'Probert, Michael R.'

_publ_section_title
;
 (Z)-4,4&#x2032;-Stilbene dicarboxylic acid, the overlooked metal--organic
 framework linker
;
_journal_issue 16
_journal_name_full CrystEngComm
_journal_page_first 2353
_journal_page_last 2358
_journal_paper_doi 10.1039/D3CE00138E
_journal_volume 25
_journal_year 2023
_chemical_formula_moiety 'C51 H43 Eu2 N O16, 3(C3 H7 N O)'
_chemical_formula_sum 'C60 H64 Eu2 N4 O19'
_chemical_formula_weight 1449.07
_space_group_crystal_system triclinic
_space_group_IT_number 2
_space_group_name_Hall '-P 1'
_space_group_name_H-M_alt 'P -1'
_atom_sites_solution_hydrogens mixed
_atom_sites_solution_primary dual
_audit_creation_date 2021-06-03
_audit_creation_method
;
Olex2 1.3
(compiled 2020.12.01 svn.r5f60950 for OlexSys, GUI svn.r6272)
;
_audit_update_record
;
2021-07-13 deposited with the CCDC.	2023-03-20 downloaded from the CCDC.
;
_cell_angle_alpha 83.601(4)
_cell_angle_beta 78.971(4)
_cell_angle_gamma 85.080(4)
_cell_formula_units_Z 2
_cell_length_a 9.8652(7)
_cell_length_b 13.8653(10)
_cell_length_c 22.5242(16)
_cell_measurement_reflns_used 8825
_cell_measurement_temperature 150.00
_cell_measurement_theta_max 71.95
_cell_measurement_theta_min 4.58
_cell_volume 2998.6(4)
_computing_cell_refinement 'SAINT V8.38A (?, 2016)'
_computing_data_reduction 'SAINT V8.38A (?, 2016)'
_computing_molecular_graphics 'Olex2 1.3 (Dolomanov et al., 2009)'
_computing_publication_material 'Olex2 1.3 (Dolomanov et al., 2009)'
_computing_structure_refinement 'XL  (Sheldrick, 2008)'
_computing_structure_solution 'XT  (Sheldrick, 2015)'
_diffrn_ambient_temperature 150.00
_diffrn_measured_fraction_theta_full 0.981
_diffrn_measured_fraction_theta_max 0.963
_diffrn_measurement_device_type 'Bruker D8 Venture'
_diffrn_measurement_method '\f and \w scans'
_diffrn_radiation_type CuK\a
_diffrn_radiation_wavelength 1.54178
_diffrn_reflns_av_R_equivalents 0.0827
_diffrn_reflns_av_unetI/netI 0.0445
_diffrn_reflns_Laue_measured_fraction_full 0.981
_diffrn_reflns_Laue_measured_fraction_max 0.963
_diffrn_reflns_limit_h_max 11
_diffrn_reflns_limit_h_min -11
_diffrn_reflns_limit_k_max 16
_diffrn_reflns_limit_k_min -17
_diffrn_reflns_limit_l_max 27
_diffrn_reflns_limit_l_min -27
_diffrn_reflns_number 92491
_diffrn_reflns_point_group_measured_fraction_full 0.981
_diffrn_reflns_point_group_measured_fraction_max 0.963
_diffrn_reflns_theta_full 67.679
_diffrn_reflns_theta_max 72.360
_diffrn_reflns_theta_min 3.214
_diffrn_source_current 1.0
_diffrn_source_power 0.05
_diffrn_source_voltage 50.0
_diffrn_standards_number 0
_exptl_absorpt_coefficient_mu 15.467
_exptl_absorpt_correction_T_max 0.7536
_exptl_absorpt_correction_T_min 0.3441
_exptl_absorpt_correction_type multi-scan
_exptl_absorpt_process_details
;
SADABS-2016/2 (Bruker,2016) was used for absorption correction.
wR2(int) was 0.1556 before and 0.1087 after correction.
The Ratio of minimum to maximum transmission is 0.4566.
The \l/2 correction factor is Not present.
;
_exptl_crystal_colour colourless
_exptl_crystal_colour_primary colourless
_exptl_crystal_density_diffrn 1.605
_exptl_crystal_description plate
_exptl_crystal_F_000 1460
_exptl_crystal_size_max 0.04
_exptl_crystal_size_mid 0.03
_exptl_crystal_size_min 0.01
_refine_diff_density_max 1.181
_refine_diff_density_min -1.346
_refine_diff_density_rms 0.116
_refine_ls_extinction_method none
_refine_ls_goodness_of_fit_ref 1.108
_refine_ls_hydrogen_treatment constr
_refine_ls_matrix_type full
_refine_ls_number_parameters 781
_refine_ls_number_reflns 11397
_refine_ls_number_restraints 610
_refine_ls_restrained_S_all 1.082
_refine_ls_R_factor_all 0.0658
_refine_ls_R_factor_gt 0.0565
_refine_ls_shift/su_max 0.003
_refine_ls_shift/su_mean 0.000
_refine_ls_structure_factor_coef Fsqd
_refine_ls_weighting_details 'w=1/[\s^2^(Fo^2^)+(0.0556P)^2^+12.2636P] where P=(Fo^2^+2Fc^2^)/3'
_refine_ls_weighting_scheme calc
_refine_ls_wR_factor_gt 0.1396
_refine_ls_wR_factor_ref 0.1449
_reflns_Friedel_coverage 0.000
_reflns_number_gt 9545
_reflns_number_total 11397
_reflns_threshold_expression 'I > 2\s(I)'
_cod_data_source_file d3ce00138e2.cif
_cod_data_source_block jas_365_r40_3d
_cod_depositor_comments 'Adding full bibliography for 7246512--7246521.cif.'
_cod_database_code 7246521
_shelx_shelxl_version_number 2018/3
_shelx_space_group_comment
;
The symmetry employed for this shelxl refinement is uniquely defined
by the following loop, which should always be used as a source of
symmetry information in preference to the above space-group names.
They are only intended as comments.
;
_shelx_estimated_absorpt_t_max 0.861
_shelx_estimated_absorpt_t_min 0.577
_olex2_refinement_description
;
1. Fixed Uiso
 At 1.2 times of:
  All C(H) groups
 At 1.5 times of:
  All C(H,H,H) groups, All O(H,H) groups
2. Rigid body (RIGU) restrains
 All non-hydrogen atoms
 with sigma for 1-2 distances of 0.004 and sigma for 1-3 distances of 0.004
3.a Free rotating group:
 O2(H2A,H2B), O7(H7A,H7B)
3.b Rotating group:
 O1(H1A,H1B)
3.c Aromatic/amide H refined with riding coordinates:
 C3(H3), C4(H4), C5(H5), C6(H6), C8(H8), C9(H9), C11(H11), C12(H12), C13(H13),
 C14(H14), C19(H19), C20(H20), C21(H21), C22(H22), C24(H24), C25(H25), C27(H27),
  C28(H28), C29(H29), C30(H30), C35(H35), C36(H36), C37(H37), C38(H38),
 C40(H40), C41(H41), C43(H43), C44(H44), C45(H45), C46(H46), C51(H51), C54(H54),
  C57(H57), C59(H59)
3.d Idealised Me refined as rotating group:
 C49(H49A,H49B,H49C), C50(H50A,H50B,H50C), C52(H52A,H52B,H52C), C53(H53A,H53B,
 H53C), C55(H55A,H55B,H55C), C56(H56A,H56B,H56C), C58(H58A,H58B,H58C), C60(H60A,
 H60B,H60C)
;
_olex2_submission_special_instructions 'No special instructions were received'

loop_
_space_group_symop_operation_xyz
'x, y, z'
'-x, -y, -z'

loop_
_atom_site_label
_atom_site_type_symbol
_atom_site_fract_x
_atom_site_fract_y
_atom_site_fract_z
_atom_site_U_iso_or_equiv
_atom_site_adp_type
_atom_site_occupancy
_atom_site_site_symmetry_order
_atom_site_calc_flag
_atom_site_refinement_flags_posn
_atom_site_refinement_flags_adp
_atom_site_refinement_flags_occupancy
_atom_site_disorder_assembly
_atom_site_disorder_group
Eu1 Eu 0.74378(3) 0.01212(3) 1.00390(2) 0.02991(11) Uani 1 1 d . . . . .
Eu2 Eu 0.48270(4) 0.42414(3) 0.40437(2) 0.03783(12) Uani 1 1 d . . . . .
O1 O 0.6031(4) 0.1671(3) 0.9897(2) 0.0396(10) Uani 1 1 d . . . . .
H1A H 0.604251 0.202975 1.019220 0.059 Uiso 1 1 d R U . . .
H1B H 0.515734 0.155143 0.993706 0.059 Uiso 1 1 d R U . . .
O2 O 0.8468(5) 0.1424(4) 1.0420(2) 0.0498(12) Uani 1 1 d G . . . .
H2A H 0.800152 0.194106 1.055726 0.075 Uiso 1 1 d G U . . .
H2B H 0.929761 0.146140 1.049253 0.075 Uiso 1 1 d G U . . .
O3 O 0.6048(4) -0.0038(3) 0.93334(19) 0.0394(10) Uani 1 1 d . . . . .
O4 O 0.8975(5) -0.0562(4) 1.0645(2) 0.0459(11) Uani 1 1 d . . . . .
O5 O 1.1112(4) -0.0812(3) 1.08218(19) 0.0396(10) Uani 1 1 d . . . . .
O6 O 0.4109(4) -0.0203(4) 0.90102(19) 0.0419(10) Uani 1 1 d . . . . .
O7 O 0.2947(5) 0.4256(4) 0.3495(3) 0.0584(13) Uani 1 1 d G . . . .
H7A H 0.279061 0.470259 0.320759 0.088 Uiso 1 1 d G U . . .
H7B H 0.218478 0.395188 0.359154 0.088 Uiso 1 1 d G U . . .
O8 O 0.2927(5) 0.4123(4) 0.4849(2) 0.0554(12) Uani 1 1 d . . . . .
O9 O 0.7110(5) 0.4912(3) 0.3557(2) 0.0455(11) Uani 1 1 d . . . . .
O10 O 0.5432(5) 0.5064(4) 0.3032(2) 0.0584(13) Uani 1 1 d . . . . .
O11 O 0.6106(5) 0.3836(3) 0.4799(2) 0.0460(11) Uani 1 1 d . . . . .
O12 O 0.5716(6) 0.4124(3) 0.5773(2) 0.0571(13) Uani 1 1 d . . . . .
O13 O 0.4338(5) 0.2513(4) 1.4231(3) 0.0571(13) Uani 1 1 d . . . . .
O14 O 0.6215(5) 0.2875(4) 1.3567(2) 0.0507(12) Uani 1 1 d . . . . .
O15 O 1.1315(4) 0.1315(3) 0.04579(19) 0.0365(9) Uani 1 1 d . . . . .
O16 O 1.3245(4) 0.1611(3) -0.0188(2) 0.0403(10) Uani 1 1 d . . . . .
O17 O 0.6495(8) 0.2879(5) 1.0734(3) 0.088(2) Uani 1 1 d . . . . .
O18 O 0.0429(7) 0.3443(5) 0.3613(3) 0.086(2) Uani 1 1 d . . . . .
O19 O 0.2813(6) 0.5455(5) 0.2441(3) 0.0684(15) Uani 1 1 d . . . . .
N1 N 0.0823(6) 0.3875(5) 0.5418(3) 0.0509(14) Uani 1 1 d . . . . .
N2 N 0.5489(12) 0.3165(7) 1.1671(4) 0.103(3) Uani 1 1 d . . . . .
N3 N -0.0070(9) 0.3086(6) 0.2727(4) 0.078(2) Uani 1 1 d . . . . .
N4 N 0.3651(7) 0.6813(6) 0.1906(4) 0.0705(19) Uani 1 1 d . . . . .
C1 C 0.5449(7) 0.2249(5) 1.3892(3) 0.0423(14) Uani 1 1 d . . . . .
C2 C 0.5896(7) 0.1193(5) 1.3887(3) 0.0399(13) Uani 1 1 d . . . . .
C3 C 0.5045(7) 0.0501(5) 1.4228(3) 0.0390(13) Uani 1 1 d . . . . .
H3 H 0.417960 0.070534 1.445921 0.047 Uiso 1 1 calc R U . . .
C4 C 0.7157(8) 0.0873(5) 1.3563(3) 0.0497(16) Uani 1 1 d . . . . .
H4 H 0.775837 0.133485 1.333429 0.060 Uiso 1 1 calc R U . . .
C5 C 0.5445(7) -0.0475(5) 1.4233(3) 0.0388(13) Uani 1 1 d . . . . .
H5 H 0.485605 -0.093341 1.447402 0.047 Uiso 1 1 calc R U . . .
C6 C 0.7563(8) -0.0111(5) 1.3564(3) 0.0520(18) Uani 1 1 d . . . . .
H6 H 0.843689 -0.031372 1.333867 0.062 Uiso 1 1 calc R U . . .
C7 C 0.6695(7) -0.0803(5) 1.3893(3) 0.0390(13) Uani 1 1 d . . . . .
C8 C 0.7040(7) -0.1861(5) 1.3908(3) 0.0456(15) Uani 1 1 d . . . . .
H8 H 0.670779 -0.223495 1.427918 0.055 Uiso 1 1 calc R U . . .
C9 C 0.7760(7) -0.2351(5) 1.3464(3) 0.0441(15) Uani 1 1 d . . . . .
H9 H 0.795111 -0.302762 1.356100 0.053 Uiso 1 1 calc R U . . .
C10 C 0.8299(7) -0.1952(5) 1.2830(3) 0.0392(13) Uani 1 1 d . . . . .
C11 C 0.7405(7) -0.1486(6) 1.2468(3) 0.0538(19) Uani 1 1 d . . . . .
H11 H 0.644475 -0.140657 1.263243 0.065 Uiso 1 1 calc R U . . .
C12 C 0.9691(7) -0.2037(5) 1.2582(3) 0.0449(15) Uani 1 1 d . . . . .
H12 H 1.032028 -0.235812 1.282177 0.054 Uiso 1 1 calc R U . . .
C13 C 0.7888(7) -0.1131(6) 1.1869(3) 0.0484(17) Uani 1 1 d . . . . .
H13 H 0.725762 -0.083212 1.162291 0.058 Uiso 1 1 calc R U . . .
C14 C 1.0186(6) -0.1666(5) 1.1995(3) 0.0414(14) Uani 1 1 d . . . . .
H14 H 1.115154 -0.171971 1.183742 0.050 Uiso 1 1 calc R U . . .
C15 C 0.9289(6) -0.1217(4) 1.1634(3) 0.0318(12) Uani 1 1 d . . . . .
C16 C 0.9824(6) -0.0840(4) 1.0988(3) 0.0328(12) Uani 1 1 d . . . . .
C17 C 0.5403(6) -0.0182(4) 0.8924(3) 0.0336(12) Uani 1 1 d . . . . .
C18 C 0.6209(6) -0.0337(5) 0.8301(3) 0.0355(13) Uani 1 1 d . . . . .
C19 C 0.7650(6) -0.0426(5) 0.8194(3) 0.0416(14) Uani 1 1 d . . . . .
H19 H 0.813196 -0.039666 0.851769 0.050 Uiso 1 1 calc R U . . .
C20 C 0.5541(7) -0.0386(6) 0.7819(3) 0.0469(16) Uani 1 1 d . . . . .
H20 H 0.455795 -0.033903 0.788496 0.056 Uiso 1 1 calc R U . . .
C21 C 0.8380(7) -0.0558(5) 0.7617(3) 0.0484(16) Uani 1 1 d . . . . .
H21 H 0.936252 -0.062890 0.755292 0.058 Uiso 1 1 calc R U . . .
C22 C 0.6284(8) -0.0502(6) 0.7240(3) 0.0544(19) Uani 1 1 d . . . . .
H22 H 0.580415 -0.052222 0.691419 0.065 Uiso 1 1 calc R U . . .
C23 C 0.7717(7) -0.0589(5) 0.7131(3) 0.0422(14) Uani 1 1 d . . . . .
C24 C 0.8531(9) -0.0764(6) 0.6518(3) 0.059(2) Uani 1 1 d . . . . .
H24 H 0.907841 -0.136174 0.650228 0.071 Uiso 1 1 calc R U . . .
C25 C 0.8613(8) -0.0224(6) 0.5995(3) 0.0514(18) Uani 1 1 d . . . . .
H25 H 0.915069 -0.051804 0.565737 0.062 Uiso 1 1 calc R U . . .
C26 C 0.8008(6) 0.0765(5) 0.5845(3) 0.0404(14) Uani 1 1 d . . . . .
C27 C 0.7457(8) 0.1400(5) 0.6284(3) 0.0493(17) Uani 1 1 d . . . . .
H27 H 0.748888 0.120601 0.669915 0.059 Uiso 1 1 calc R U . . .
C28 C 0.7991(6) 0.1090(5) 0.5244(3) 0.0395(14) Uani 1 1 d . . . . .
H28 H 0.838707 0.067852 0.493738 0.047 Uiso 1 1 calc R U . . .
C29 C 0.6863(8) 0.2308(5) 0.6119(3) 0.0481(16) Uani 1 1 d . . . . .
H29 H 0.647907 0.272517 0.642452 0.058 Uiso 1 1 calc R U . . .
C30 C 0.7408(6) 0.2004(5) 0.5078(3) 0.0382(13) Uani 1 1 d . . . . .
H30 H 0.741334 0.220804 0.466054 0.046 Uiso 1 1 calc R U . . .
C31 C 0.6820(6) 0.2619(5) 0.5513(3) 0.0377(13) Uani 1 1 d . . . . .
C32 C 0.6159(7) 0.3597(5) 0.5352(3) 0.0430(14) Uani 1 1 d . . . . .
C33 C 0.6680(7) 0.5149(5) 0.3070(3) 0.0421(14) Uani 1 1 d . . . . .
C34 C 0.7648(8) 0.5529(5) 0.2510(3) 0.0445(14) Uani 1 1 d . . . . .
C35 C 0.9043(8) 0.5440(6) 0.2463(3) 0.0539(17) Uani 1 1 d . . . . .
H35 H 0.943220 0.517070 0.280429 0.065 Uiso 1 1 calc R U . . .
C36 C 0.7125(10) 0.5973(9) 0.2012(4) 0.085(3) Uani 1 1 d . . . . .
H36 H 0.615121 0.605134 0.203220 0.102 Uiso 1 1 calc R U . . .
C37 C 0.9905(8) 0.5734(6) 0.1929(4) 0.0562(18) Uani 1 1 d . . . . .
H37 H 1.087821 0.564391 0.190548 0.067 Uiso 1 1 calc R U . . .
C38 C 0.7992(10) 0.6302(9) 0.1488(4) 0.087(3) Uani 1 1 d . . . . .
H38 H 0.760972 0.663866 0.116106 0.104 Uiso 1 1 calc R U . . .
C39 C 0.9395(8) 0.6151(5) 0.1432(3) 0.0461(15) Uani 1 1 d . . . . .
C40 C 1.0320(8) 0.6514(6) 0.0860(3) 0.0534(17) Uani 1 1 d . . . . .
H40 H 1.025933 0.719660 0.075424 0.064 Uiso 1 1 calc R U . . .
C41 C 1.1224(8) 0.5995(5) 0.0478(3) 0.0517(17) Uani 1 1 d . . . . .
H41 H 1.178603 0.637230 0.016211 0.062 Uiso 1 1 calc R U . . .
C42 C 1.1492(7) 0.4938(5) 0.0465(3) 0.0421(14) Uani 1 1 d . . . . .
C43 C 1.0536(7) 0.4273(5) 0.0747(3) 0.0472(16) Uani 1 1 d . . . . .
H43 H 0.969905 0.449594 0.099246 0.057 Uiso 1 1 calc R U . . .
C44 C 1.2709(8) 0.4587(5) 0.0119(3) 0.0506(17) Uani 1 1 d . . . . .
H44 H 1.338614 0.502715 -0.006965 0.061 Uiso 1 1 calc R U . . .
C45 C 1.0788(7) 0.3285(5) 0.0675(3) 0.0442(15) Uani 1 1 d . . . . .
H45 H 1.013106 0.283875 0.087710 0.053 Uiso 1 1 calc R U . . .
C46 C 1.2961(7) 0.3600(5) 0.0041(3) 0.0476(16) Uani 1 1 d . . . . .
H46 H 1.380412 0.337582 -0.019970 0.057 Uiso 1 1 calc R U . . .
C47 C 1.1998(6) 0.2949(5) 0.0309(3) 0.0373(13) Uani 1 1 d . . . . .
C48 C 1.2200(6) 0.1908(4) 0.0186(3) 0.0325(12) Uani 1 1 d . . . . .
C49 C 0.5091(15) 0.2962(13) 1.2307(5) 0.132(5) Uani 1 1 d . . . . .
H49A H 0.413680 0.276520 1.240242 0.197 Uiso 1 1 calc R U . . .
H49B H 0.515242 0.354514 1.250673 0.197 Uiso 1 1 calc R U . . .
H49C H 0.570837 0.243385 1.245274 0.197 Uiso 1 1 calc R U . . .
C50 C 0.474(4) 0.398(2) 1.1473(12) 0.37(3) Uani 1 1 d . . . . .
H50A H 0.515244 0.419658 1.105196 0.560 Uiso 1 1 calc R U . . .
H50B H 0.476446 0.450109 1.173171 0.560 Uiso 1 1 calc R U . . .
H50C H 0.378317 0.382934 1.149249 0.560 Uiso 1 1 calc R U . . .
C51 C 0.609(2) 0.2729(10) 1.1263(6) 0.173(8) Uani 1 1 d . . . . .
H51 H 0.629767 0.207051 1.140179 0.208 Uiso 1 1 calc R U . . .
C52 C -0.1144(12) 0.2947(8) 0.2388(5) 0.088(3) Uani 1 1 d . . . . .
H52A H -0.203481 0.290434 0.266729 0.132 Uiso 1 1 calc R U . . .
H52B H -0.091665 0.234504 0.218959 0.132 Uiso 1 1 calc R U . . .
H52C H -0.120308 0.349879 0.207981 0.132 Uiso 1 1 calc R U . . .
C53 C 0.1346(11) 0.3198(9) 0.2394(6) 0.100(4) Uani 1 1 d . . . . .
H53A H 0.141642 0.385819 0.218890 0.150 Uiso 1 1 calc R U . . .
H53B H 0.157675 0.272510 0.209227 0.150 Uiso 1 1 calc R U . . .
H53C H 0.199192 0.308685 0.267978 0.150 Uiso 1 1 calc R U . . .
C54 C -0.0435(11) 0.3228(7) 0.3331(5) 0.074(2) Uani 1 1 d . . . . .
H54 H -0.136441 0.315947 0.353358 0.089 Uiso 1 1 calc R U . . .
C55 C 0.4142(13) 0.7770(8) 0.1886(9) 0.146(6) Uani 1 1 d . . . . .
H55A H 0.395963 0.798065 0.229692 0.219 Uiso 1 1 calc R U . . .
H55B H 0.366037 0.822986 0.162108 0.219 Uiso 1 1 calc R U . . .
H55C H 0.513984 0.775010 0.172707 0.219 Uiso 1 1 calc R U . . .
C56 C 0.3684(14) 0.6488(12) 0.1335(5) 0.128(5) Uani 1 1 d . . . . .
H56A H 0.464617 0.633697 0.114322 0.192 Uiso 1 1 calc R U . . .
H56B H 0.326128 0.699808 0.107747 0.192 Uiso 1 1 calc R U . . .
H56C H 0.316752 0.590242 0.138493 0.192 Uiso 1 1 calc R U . . .
C57 C 0.3204(8) 0.6267(7) 0.2406(4) 0.0598(18) Uani 1 1 d . . . . .
H57 H 0.318365 0.653392 0.277854 0.072 Uiso 1 1 calc R U . . .
C58 C 0.0601(11) 0.3066(7) 0.5107(5) 0.081(3) Uani 1 1 d . . . . .
H58A H -0.004288 0.327810 0.482912 0.121 Uiso 1 1 calc R U . . .
H58B H 0.021051 0.254581 0.540467 0.121 Uiso 1 1 calc R U . . .
H58C H 0.148524 0.282461 0.487492 0.121 Uiso 1 1 calc R U . . .
C59 C 0.1980(7) 0.4328(5) 0.5266(3) 0.0451(15) Uani 1 1 d . . . . .
H59 H 0.208835 0.484555 0.549254 0.054 Uiso 1 1 calc R U . . .
C60 C -0.0258(8) 0.4182(7) 0.5905(4) 0.070(2) Uani 1 1 d . . . . .
H60A H 0.003614 0.473232 0.607640 0.105 Uiso 1 1 calc R U . . .
H60B H -0.043273 0.364145 0.622333 0.105 Uiso 1 1 calc R U . . .
H60C H -0.110674 0.438049 0.574562 0.105 Uiso 1 1 calc R U . . .

loop_
_atom_site_aniso_label
_atom_site_aniso_U_11
_atom_site_aniso_U_22
_atom_site_aniso_U_33
_atom_site_aniso_U_23
_atom_site_aniso_U_13
_atom_site_aniso_U_12
Eu1 0.02311(18) 0.0351(2) 0.03158(19) -0.00558(14) -0.00488(13) 0.00041(13)
Eu2 0.0368(2) 0.0371(2) 0.0400(2) -0.00810(16) -0.00790(16) 0.00284(16)
O1 0.026(2) 0.043(3) 0.050(3) -0.011(2) -0.0067(18) 0.0029(18)
O2 0.028(2) 0.052(3) 0.074(3) -0.025(3) -0.012(2) -0.002(2)
O3 0.032(2) 0.052(3) 0.036(2) -0.0122(19) -0.0086(17) 0.0026(19)
O4 0.036(2) 0.064(3) 0.037(2) 0.001(2) -0.0094(18) 0.002(2)
O5 0.031(2) 0.047(3) 0.037(2) -0.0009(19) 0.0004(17) -0.0019(18)
O6 0.026(2) 0.064(3) 0.034(2) -0.009(2) -0.0027(17) 0.0002(19)
O7 0.048(3) 0.074(4) 0.056(3) 0.002(3) -0.018(2) -0.007(3)
O8 0.046(3) 0.057(3) 0.058(3) -0.006(2) 0.003(2) -0.002(2)
O9 0.052(3) 0.043(3) 0.044(2) 0.001(2) -0.013(2) -0.011(2)
O10 0.046(3) 0.076(4) 0.051(3) -0.001(3) -0.012(2) 0.004(2)
O11 0.048(3) 0.040(3) 0.048(2) 0.002(2) -0.011(2) 0.000(2)
O12 0.078(4) 0.036(3) 0.052(3) -0.006(2) -0.003(3) 0.006(2)
O13 0.043(3) 0.049(3) 0.076(4) -0.017(3) 0.001(2) 0.001(2)
O14 0.053(3) 0.046(3) 0.052(3) -0.011(2) -0.002(2) -0.005(2)
O15 0.029(2) 0.036(2) 0.044(2) -0.0050(18) -0.0045(17) -0.0003(17)
O16 0.027(2) 0.044(3) 0.048(3) -0.007(2) -0.0039(17) 0.0024(18)
O17 0.117(6) 0.067(4) 0.073(4) -0.029(3) 0.015(4) -0.011(4)
O18 0.089(5) 0.076(4) 0.101(5) 0.011(4) -0.045(4) -0.017(4)
O19 0.066(4) 0.072(4) 0.069(4) 0.007(3) -0.025(3) -0.008(3)
N1 0.043(3) 0.061(4) 0.048(3) -0.003(3) -0.010(2) -0.004(3)
N2 0.161(10) 0.075(6) 0.068(5) -0.029(4) -0.001(5) 0.004(6)
N3 0.075(5) 0.077(5) 0.084(5) -0.004(4) -0.019(4) -0.002(4)
N4 0.050(4) 0.070(4) 0.090(5) 0.012(4) -0.021(4) -0.003(3)
C1 0.044(3) 0.040(3) 0.044(4) -0.010(3) -0.007(3) -0.004(3)
C2 0.047(3) 0.037(3) 0.038(3) -0.008(2) -0.013(3) -0.002(2)
C3 0.034(3) 0.047(3) 0.037(3) -0.014(3) -0.005(2) 0.000(2)
C4 0.048(4) 0.043(3) 0.053(4) -0.006(3) 0.004(3) -0.005(3)
C5 0.040(3) 0.039(3) 0.036(3) -0.007(3) -0.002(2) -0.003(2)
C6 0.047(4) 0.043(3) 0.057(4) -0.005(3) 0.011(3) -0.001(3)
C7 0.041(3) 0.039(3) 0.037(3) -0.004(3) -0.004(2) -0.003(2)
C8 0.045(4) 0.044(3) 0.044(3) 0.000(3) 0.000(3) -0.005(3)
C9 0.043(4) 0.041(4) 0.044(3) -0.003(3) 0.000(3) 0.003(3)
C10 0.041(3) 0.034(3) 0.040(3) -0.003(3) -0.002(2) 0.004(3)
C11 0.028(3) 0.077(5) 0.049(4) 0.003(3) 0.003(3) 0.001(3)
C12 0.042(3) 0.048(4) 0.039(3) 0.003(3) -0.005(3) 0.011(3)
C13 0.031(3) 0.070(5) 0.040(3) 0.008(3) -0.006(2) 0.005(3)
C14 0.027(3) 0.049(4) 0.044(3) -0.001(3) -0.002(2) 0.005(3)
C15 0.028(3) 0.033(3) 0.035(3) -0.007(2) -0.004(2) 0.000(2)
C16 0.031(3) 0.030(3) 0.038(3) -0.004(2) -0.006(2) -0.001(2)
C17 0.031(3) 0.034(3) 0.034(3) -0.002(2) -0.005(2) 0.004(2)
C18 0.032(3) 0.040(3) 0.034(3) -0.007(3) -0.005(2) 0.003(2)
C19 0.032(3) 0.051(4) 0.043(3) -0.009(3) -0.008(2) 0.002(3)
C20 0.036(3) 0.064(5) 0.042(3) -0.014(3) -0.012(3) 0.010(3)
C21 0.033(3) 0.058(4) 0.050(3) -0.005(3) 0.001(3) 0.006(3)
C22 0.047(4) 0.078(5) 0.037(3) -0.017(3) -0.008(3) 0.015(4)
C23 0.048(3) 0.035(3) 0.038(3) 0.002(3) -0.002(2) 0.014(3)
C24 0.067(5) 0.055(5) 0.046(4) -0.001(3) 0.001(3) 0.031(4)
C25 0.051(4) 0.056(4) 0.039(3) -0.006(3) 0.005(3) 0.017(3)
C26 0.032(3) 0.049(3) 0.036(3) -0.004(3) 0.002(2) 0.004(3)
C27 0.066(5) 0.045(4) 0.035(3) -0.003(3) -0.009(3) 0.005(3)
C28 0.034(3) 0.040(3) 0.039(3) -0.002(3) 0.003(3) 0.003(3)
C29 0.063(5) 0.041(4) 0.039(3) -0.010(3) -0.007(3) 0.004(3)
C30 0.035(3) 0.040(3) 0.038(3) -0.004(2) -0.003(2) 0.000(2)
C31 0.035(3) 0.034(3) 0.044(3) -0.004(2) -0.007(3) -0.005(2)
C32 0.040(4) 0.038(3) 0.050(3) -0.005(3) -0.006(3) -0.002(3)
C33 0.046(3) 0.039(4) 0.042(3) -0.010(3) -0.010(3) 0.003(3)
C34 0.053(3) 0.038(4) 0.042(3) -0.009(3) -0.011(3) 0.009(3)
C35 0.057(4) 0.056(5) 0.049(4) 0.008(3) -0.015(3) -0.012(3)
C36 0.056(5) 0.136(9) 0.049(4) 0.013(5) -0.003(3) 0.028(5)
C37 0.047(4) 0.064(5) 0.059(4) 0.000(4) -0.014(3) -0.008(4)
C38 0.064(4) 0.132(9) 0.050(5) 0.014(5) -0.004(4) 0.029(5)
C39 0.059(4) 0.036(4) 0.044(3) -0.011(3) -0.010(3) 0.002(3)
C40 0.067(5) 0.042(4) 0.050(4) -0.009(3) -0.007(3) 0.002(3)
C41 0.070(5) 0.036(3) 0.048(4) -0.006(3) -0.006(3) -0.002(3)
C42 0.050(4) 0.033(3) 0.042(4) -0.004(3) -0.008(3) 0.001(2)
C43 0.042(4) 0.038(3) 0.060(4) -0.016(3) 0.000(3) -0.001(3)
C44 0.054(4) 0.036(3) 0.057(4) -0.002(3) 0.004(3) -0.009(3)
C45 0.042(4) 0.037(3) 0.054(4) -0.012(3) -0.003(3) -0.005(3)
C46 0.040(4) 0.041(3) 0.058(4) -0.007(3) 0.003(3) -0.002(3)
C47 0.036(3) 0.036(3) 0.041(3) -0.004(2) -0.009(2) -0.004(2)
C48 0.026(3) 0.031(3) 0.040(3) -0.001(2) -0.008(2) 0.003(2)
C49 0.120(11) 0.210(16) 0.066(6) -0.051(8) -0.002(6) 0.000(10)
C50 0.47(5) 0.33(4) 0.20(2) 0.07(2) 0.07(3) 0.26(4)
C51 0.30(2) 0.092(9) 0.095(7) -0.052(6) 0.087(10) -0.062(10)
C52 0.091(7) 0.086(7) 0.095(7) -0.012(6) -0.029(6) -0.017(6)
C53 0.076(6) 0.097(8) 0.123(9) -0.013(7) -0.005(6) -0.013(6)
C54 0.079(6) 0.065(6) 0.083(5) 0.005(5) -0.035(4) -0.001(5)
C55 0.074(8) 0.060(6) 0.29(2) 0.015(8) -0.018(10) -0.016(5)
C56 0.108(10) 0.216(15) 0.063(6) 0.019(7) -0.017(6) -0.065(10)
C57 0.048(4) 0.066(5) 0.068(5) -0.013(4) -0.015(4) 0.004(3)
C58 0.092(7) 0.084(7) 0.075(6) -0.011(5) -0.021(5) -0.037(5)
C59 0.046(3) 0.046(4) 0.041(3) 0.001(3) -0.007(3) 0.003(3)
C60 0.046(4) 0.096(7) 0.062(5) -0.001(4) -0.003(3) 0.005(4)

loop_
_atom_type_symbol
_atom_type_description
_atom_type_scat_dispersion_real
_atom_type_scat_dispersion_imag
_atom_type_scat_source
C C 0.0181 0.0091 'International Tables Vol C Tables 4.2.6.8 and 6.1.1.4'
H H 0.0000 0.0000 'International Tables Vol C Tables 4.2.6.8 and 6.1.1.4'
Eu Eu -8.9294 11.1857 'International Tables Vol C Tables 4.2.6.8 and 6.1.1.4'
N N 0.0311 0.0180 'International Tables Vol C Tables 4.2.6.8 and 6.1.1.4'
O O 0.0492 0.0322 'International Tables Vol C Tables 4.2.6.8 and 6.1.1.4'

loop_
_geom_angle_atom_site_label_1
_geom_angle_atom_site_label_2
_geom_angle_atom_site_label_3
_geom_angle
_geom_angle_site_symmetry_1
_geom_angle_site_symmetry_3
_geom_angle_publ_flag
O1 Eu1 O15 145.78(14) . 2_756 ?
O1 Eu1 O16 130.44(14) . 2_756 ?
O2 Eu1 O1 70.61(15) . . ?
O2 Eu1 O15 127.23(14) . 2_756 ?
O2 Eu1 O16 148.21(17) . 2_756 ?
O3 Eu1 O1 71.38(15) . . ?
O3 Eu1 O2 138.24(17) . . ?
O3 Eu1 O5 82.41(15) . 2_757 ?
O3 Eu1 O6 105.57(15) . 2_657 ?
O3 Eu1 O15 79.71(14) . 2_756 ?
O3 Eu1 O16 72.64(15) . 2_756 ?
O4 Eu1 O1 138.45(16) . . ?
O4 Eu1 O2 70.93(18) . . ?
O4 Eu1 O3 149.84(17) . . ?
O4 Eu1 O5 103.01(16) . 2_757 ?
O4 Eu1 O6 83.17(15) . 2_657 ?
O4 Eu1 O15 73.12(15) . 2_756 ?
O4 Eu1 O16 80.33(16) . 2_756 ?
O5 Eu1 O1 82.36(15) 2_757 . ?
O5 Eu1 O2 76.06(17) 2_757 . ?
O5 Eu1 O6 152.97(16) 2_757 2_657 ?
O5 Eu1 O15 75.93(15) 2_757 2_756 ?
O5 Eu1 O16 124.84(15) 2_757 2_756 ?
O6 Eu1 O1 76.17(15) 2_657 . ?
O6 Eu1 O2 81.42(17) 2_657 . ?
O6 Eu1 O15 130.50(15) 2_657 2_756 ?
O6 Eu1 O16 81.99(15) 2_657 2_756 ?
O15 Eu1 O16 51.99(13) 2_756 2_756 ?
O7 Eu2 O9 122.04(17) . . ?
O7 Eu2 O10 69.41(18) . . ?
O7 Eu2 O13 80.30(19) . 1_554 ?
O7 Eu2 O14 96.12(19) . 1_554 ?
O8 Eu2 O7 79.02(19) . . ?
O8 Eu2 O9 150.89(17) . . ?
O8 Eu2 O10 139.64(18) . . ?
O8 Eu2 O13 73.46(18) . 1_554 ?
O8 Eu2 O14 126.25(17) . 1_554 ?
O10 Eu2 O9 52.75(16) . . ?
O10 Eu2 O13 122.86(19) . 1_554 ?
O10 Eu2 O14 82.65(18) . 1_554 ?
O11 Eu2 O7 158.95(18) . . ?
O11 Eu2 O8 83.94(18) . . ?
O11 Eu2 O9 78.43(16) . . ?
O11 Eu2 O10 131.17(17) . . ?
O11 Eu2 O12 96.87(18) . 2_666 ?
O11 Eu2 O13 83.08(18) . 1_554 ?
O11 Eu2 O14 84.02(17) . 1_554 ?
O12 Eu2 O7 91.6(2) 2_666 . ?
O12 Eu2 O8 78.06(18) 2_666 . ?
O12 Eu2 O9 81.24(18) 2_666 . ?
O12 Eu2 O10 78.37(19) 2_666 . ?
O12 Eu2 O13 151.37(18) 2_666 1_554 ?
O12 Eu2 O14 155.47(18) 2_666 1_554 ?
O13 Eu2 O9 126.27(16) 1_554 . ?
O13 Eu2 O14 53.16(16) 1_554 1_554 ?
O14 Eu2 O9 74.90(16) 1_554 . ?
Eu1 O1 H1A 110.1 . . ?
Eu1 O1 H1B 109.6 . . ?
H1A O1 H1B 104.0 . . ?
Eu1 O2 H2A 124.1 . . ?
Eu1 O2 H2B 130.9 . . ?
H2A O2 H2B 104.6 . . ?
C17 O3 Eu1 173.8(4) . . ?
C16 O4 Eu1 173.6(5) . . ?
C16 O5 Eu1 134.6(4) . 2_757 ?
C17 O6 Eu1 126.1(4) . 2_657 ?
Eu2 O7 H7A 124.1 . . ?
Eu2 O7 H7B 129.6 . . ?
H7A O7 H7B 104.3 . . ?
C59 O8 Eu2 162.4(5) . . ?
C33 O9 Eu2 90.8(4) . . ?
C33 O10 Eu2 94.8(4) . . ?
C32 O11 Eu2 149.8(4) . . ?
C32 O12 Eu2 141.7(5) . 2_666 ?
C1 O13 Eu2 93.0(4) . 1_556 ?
C1 O14 Eu2 92.6(4) . 1_556 ?
C48 O15 Eu1 94.3(3) . 2_756 ?
C48 O16 Eu1 93.7(4) . 2_756 ?
C58 N1 C60 118.4(7) . . ?
C59 N1 C58 121.1(7) . . ?
C59 N1 C60 120.5(7) . . ?
C50 N2 C49 110.0(14) . . ?
C51 N2 C49 136.0(14) . . ?
C51 N2 C50 112.2(17) . . ?
C52 N3 C53 118.7(9) . . ?
C54 N3 C52 119.2(9) . . ?
C54 N3 C53 121.6(9) . . ?
C56 N4 C55 114.7(11) . . ?
C57 N4 C55 124.6(11) . . ?
C57 N4 C56 120.7(9) . . ?
O13 C1 Eu2 60.5(4) . 1_556 ?
O13 C1 O14 120.7(6) . . ?
O13 C1 C2 119.7(6) . . ?
O14 C1 Eu2 60.6(3) . 1_556 ?
O14 C1 C2 119.6(6) . . ?
C2 C1 Eu2 171.5(5) . 1_556 ?
C3 C2 C1 120.0(6) . . ?
C4 C2 C1 121.9(6) . . ?
C4 C2 C3 118.2(6) . . ?
C2 C3 H3 119.6 . . ?
C5 C3 C2 120.8(6) . . ?
C5 C3 H3 119.6 . . ?
C2 C4 H4 119.3 . . ?
C2 C4 C6 121.3(7) . . ?
C6 C4 H4 119.3 . . ?
C3 C5 H5 119.3 . . ?
C3 C5 C7 121.3(6) . . ?
C7 C5 H5 119.3 . . ?
C4 C6 H6 119.8 . . ?
C4 C6 C7 120.4(7) . . ?
C7 C6 H6 119.8 . . ?
C5 C7 C6 118.0(6) . . ?
C5 C7 C8 118.3(6) . . ?
C6 C7 C8 123.7(6) . . ?
C7 C8 H8 116.2 . . ?
C9 C8 C7 127.6(6) . . ?
C9 C8 H8 116.2 . . ?
C8 C9 H9 116.6 . . ?
C8 C9 C10 126.8(6) . . ?
C10 C9 H9 116.6 . . ?
C11 C10 C9 120.5(6) . . ?
C12 C10 C9 121.5(6) . . ?
C12 C10 C11 118.0(6) . . ?
C10 C11 H11 119.4 . . ?
C10 C11 C13 121.1(6) . . ?
C13 C11 H11 119.4 . . ?
C10 C12 H12 119.3 . . ?
C14 C12 C10 121.4(6) . . ?
C14 C12 H12 119.3 . . ?
C11 C13 H13 120.2 . . ?
C15 C13 C11 119.7(6) . . ?
C15 C13 H13 120.2 . . ?
C12 C14 H14 119.8 . . ?
C15 C14 C12 120.3(6) . . ?
C15 C14 H14 119.8 . . ?
C13 C15 C16 120.2(5) . . ?
C14 C15 C13 119.4(6) . . ?
C14 C15 C16 120.4(5) . . ?
O4 C16 O5 123.5(6) . . ?
O4 C16 C15 119.0(5) . . ?
O5 C16 C15 117.6(5) . . ?
O3 C17 C18 118.9(5) . . ?
O6 C17 O3 123.0(6) . . ?
O6 C17 C18 118.1(5) . . ?
C19 C18 C17 120.7(5) . . ?
C20 C18 C17 121.0(6) . . ?
C20 C18 C19 118.3(6) . . ?
C18 C19 H19 119.9 . . ?
C21 C19 C18 120.2(6) . . ?
C21 C19 H19 119.9 . . ?
C18 C20 H20 119.5 . . ?
C18 C20 C22 121.0(6) . . ?
C22 C20 H20 119.5 . . ?
C19 C21 H21 119.1 . . ?
C19 C21 C23 121.7(6) . . ?
C23 C21 H21 119.1 . . ?
C20 C22 H22 119.6 . . ?
C23 C22 C20 120.8(7) . . ?
C23 C22 H22 119.6 . . ?
C21 C23 C24 120.5(6) . . ?
C22 C23 C21 117.9(6) . . ?
C22 C23 C24 121.5(7) . . ?
C23 C24 H24 114.8 . . ?
C25 C24 C23 130.4(7) . . ?
C25 C24 H24 114.8 . . ?
C24 C25 H25 114.7 . . ?
C24 C25 C26 130.6(7) . . ?
C26 C25 H25 114.7 . . ?
C27 C26 C25 123.2(6) . . ?
C28 C26 C25 119.0(6) . . ?
C28 C26 C27 117.8(6) . . ?
C26 C27 H27 119.7 . . ?
C29 C27 C26 120.7(6) . . ?
C29 C27 H27 119.7 . . ?
C26 C28 H28 119.2 . . ?
C26 C28 C30 121.6(6) . . ?
C30 C28 H28 119.2 . . ?
C27 C29 H29 119.5 . . ?
C27 C29 C31 121.0(6) . . ?
C31 C29 H29 119.5 . . ?
C28 C30 H30 119.7 . . ?
C31 C30 C28 120.6(6) . . ?
C31 C30 H30 119.7 . . ?
C29 C31 C32 119.7(6) . . ?
C30 C31 C29 118.3(6) . . ?
C30 C31 C32 122.0(6) . . ?
O11 C32 C31 117.5(6) . . ?
O12 C32 O11 124.9(6) . . ?
O12 C32 C31 117.6(6) . . ?
O9 C33 Eu2 62.9(4) . . ?
O9 C33 O10 121.3(7) . . ?
O9 C33 C34 120.4(6) . . ?
O10 C33 Eu2 58.7(4) . . ?
O10 C33 C34 118.3(6) . . ?
C34 C33 Eu2 173.0(5) . . ?
C35 C34 C33 122.6(6) . . ?
C35 C34 C36 117.4(7) . . ?
C36 C34 C33 120.0(7) . . ?
C34 C35 H35 119.4 . . ?
C34 C35 C37 121.1(7) . . ?
C37 C35 H35 119.4 . . ?
C34 C36 H36 119.5 . . ?
C38 C36 C34 121.1(8) . . ?
C38 C36 H36 119.5 . . ?
C35 C37 H37 119.2 . . ?
C39 C37 C35 121.6(7) . . ?
C39 C37 H37 119.2 . . ?
C36 C38 H38 119.5 . . ?
C39 C38 C36 120.9(8) . . ?
C39 C38 H38 119.5 . . ?
C37 C39 C38 117.6(7) . . ?
C37 C39 C40 122.0(7) . . ?
C38 C39 C40 120.2(7) . . ?
C39 C40 H40 116.0 . . ?
C41 C40 C39 128.0(7) . . ?
C41 C40 H40 116.0 . . ?
C40 C41 H41 114.7 . . ?
C40 C41 C42 130.7(7) . . ?
C42 C41 H41 114.7 . . ?
C43 C42 C41 123.2(7) . . ?
C44 C42 C41 118.6(6) . . ?
C44 C42 C43 118.0(6) . . ?
C42 C43 H43 119.5 . . ?
C42 C43 C45 121.0(6) . . ?
C45 C43 H43 119.5 . . ?
C42 C44 H44 119.4 . . ?
C42 C44 C46 121.3(6) . . ?
C46 C44 H44 119.4 . . ?
C43 C45 H45 119.9 . . ?
C47 C45 C43 120.2(6) . . ?
C47 C45 H45 119.9 . . ?
C44 C46 H46 119.8 . . ?
C47 C46 C44 120.5(6) . . ?
C47 C46 H46 119.8 . . ?
C45 C47 C48 119.9(6) . . ?
C46 C47 C45 119.0(6) . . ?
C46 C47 C48 121.0(6) . . ?
O15 C48 Eu1 59.7(3) . 2_756 ?
O15 C48 C47 119.5(5) . . ?
O16 C48 Eu1 60.3(3) . 2_756 ?
O16 C48 O15 120.0(5) . . ?
O16 C48 C47 120.5(5) . . ?
C47 C48 Eu1 179.3(5) . 2_756 ?
N2 C49 H49A 109.5 . . ?
N2 C49 H49B 109.5 . . ?
N2 C49 H49C 109.5 . . ?
H49A C49 H49B 109.5 . . ?
H49A C49 H49C 109.5 . . ?
H49B C49 H49C 109.5 . . ?
N2 C50 H50A 109.5 . . ?
N2 C50 H50B 109.5 . . ?
N2 C50 H50C 109.5 . . ?
H50A C50 H50B 109.5 . . ?
H50A C50 H50C 109.5 . . ?
H50B C50 H50C 109.5 . . ?
O17 C51 N2 138.3(17) . . ?
O17 C51 H51 110.8 . . ?
N2 C51 H51 110.8 . . ?
N3 C52 H52A 109.5 . . ?
N3 C52 H52B 109.5 . . ?
N3 C52 H52C 109.5 . . ?
H52A C52 H52B 109.5 . . ?
H52A C52 H52C 109.5 . . ?
H52B C52 H52C 109.5 . . ?
N3 C53 H53A 109.5 . . ?
N3 C53 H53B 109.5 . . ?
N3 C53 H53C 109.5 . . ?
H53A C53 H53B 109.5 . . ?
H53A C53 H53C 109.5 . . ?
H53B C53 H53C 109.5 . . ?
O18 C54 N3 120.6(10) . . ?
O18 C54 H54 119.7 . . ?
N3 C54 H54 119.7 . . ?
N4 C55 H55A 109.5 . . ?
N4 C55 H55B 109.5 . . ?
N4 C55 H55C 109.5 . . ?
H55A C55 H55B 109.5 . . ?
H55A C55 H55C 109.5 . . ?
H55B C55 H55C 109.5 . . ?
N4 C56 H56A 109.5 . . ?
N4 C56 H56B 109.5 . . ?
N4 C56 H56C 109.5 . . ?
H56A C56 H56B 109.5 . . ?
H56A C56 H56C 109.5 . . ?
H56B C56 H56C 109.5 . . ?
O19 C57 N4 126.4(9) . . ?
O19 C57 H57 116.8 . . ?
N4 C57 H57 116.8 . . ?
N1 C58 H58A 109.5 . . ?
N1 C58 H58B 109.5 . . ?
N1 C58 H58C 109.5 . . ?
H58A C58 H58B 109.5 . . ?
H58A C58 H58C 109.5 . . ?
H58B C58 H58C 109.5 . . ?
O8 C59 N1 124.2(7) . . ?
O8 C59 H59 117.9 . . ?
N1 C59 H59 117.9 . . ?
N1 C60 H60A 109.5 . . ?
N1 C60 H60B 109.5 . . ?
N1 C60 H60C 109.5 . . ?
H60A C60 H60B 109.5 . . ?
H60A C60 H60C 109.5 . . ?
H60B C60 H60C 109.5 . . ?

loop_
_geom_bond_atom_site_label_1
_geom_bond_atom_site_label_2
_geom_bond_distance
_geom_bond_site_symmetry_2
_geom_bond_publ_flag
Eu1 O1 2.480(4) . ?
Eu1 O2 2.455(4) . ?
Eu1 O3 2.328(4) . ?
Eu1 O4 2.305(4) . ?
Eu1 O5 2.342(4) 2_757 ?
Eu1 O6 2.388(4) 2_657 ?
Eu1 O15 2.506(4) 2_756 ?
Eu1 O16 2.519(5) 2_756 ?
Eu2 O7 2.415(5) . ?
Eu2 O8 2.348(5) . ?
Eu2 O9 2.515(5) . ?
Eu2 O10 2.422(5) . ?
Eu2 O11 2.301(5) . ?
Eu2 O12 2.347(5) 2_666 ?
Eu2 O13 2.459(5) 1_554 ?
Eu2 O14 2.462(5) 1_554 ?
O1 H1A 0.8762 . ?
O1 H1B 0.8773 . ?
O2 H2A 0.8712 . ?
O2 H2B 0.8719 . ?
O3 C17 1.258(7) . ?
O4 C16 1.254(7) . ?
O5 C16 1.257(7) . ?
O6 C17 1.257(7) . ?
O7 H7A 0.8710 . ?
O7 H7B 0.8728 . ?
O8 C59 1.231(8) . ?
O9 C33 1.252(8) . ?
O10 C33 1.266(8) . ?
O11 C32 1.261(8) . ?
O12 C32 1.251(8) . ?
O13 C1 1.262(8) . ?
O14 C1 1.272(8) . ?
O15 C48 1.272(7) . ?
O16 C48 1.271(7) . ?
O17 C51 1.185(14) . ?
O18 C54 1.230(11) . ?
O19 C57 1.211(10) . ?
N1 C58 1.440(11) . ?
N1 C59 1.319(9) . ?
N1 C60 1.449(10) . ?
N2 C49 1.413(14) . ?
N2 C50 1.38(2) . ?
N2 C51 1.189(14) . ?
N3 C52 1.456(12) . ?
N3 C53 1.465(13) . ?
N3 C54 1.371(12) . ?
N4 C55 1.444(13) . ?
N4 C56 1.405(14) . ?
N4 C57 1.309(11) . ?
C1 C2 1.493(9) . ?
C2 C3 1.393(9) . ?
C2 C4 1.382(10) . ?
C3 H3 0.9500 . ?
C3 C5 1.376(9) . ?
C4 H4 0.9500 . ?
C4 C6 1.388(10) . ?
C5 H5 0.9500 . ?
C5 C7 1.391(9) . ?
C6 H6 0.9500 . ?
C6 C7 1.394(9) . ?
C7 C8 1.474(9) . ?
C8 H8 0.9500 . ?
C8 C9 1.330(10) . ?
C9 H9 0.9500 . ?
C9 C10 1.487(9) . ?
C10 C11 1.385(9) . ?
C10 C12 1.380(9) . ?
C11 H11 0.9500 . ?
C11 C13 1.391(10) . ?
C12 H12 0.9500 . ?
C12 C14 1.378(9) . ?
C13 H13 0.9500 . ?
C13 C15 1.383(9) . ?
C14 H14 0.9500 . ?
C14 C15 1.377(8) . ?
C15 C16 1.502(8) . ?
C17 C18 1.502(8) . ?
C18 C19 1.392(9) . ?
C18 C20 1.386(9) . ?
C19 H19 0.9500 . ?
C19 C21 1.383(9) . ?
C20 H20 0.9500 . ?
C20 C22 1.387(10) . ?
C21 H21 0.9500 . ?
C21 C23 1.386(10) . ?
C22 H22 0.9500 . ?
C22 C23 1.385(10) . ?
C23 C24 1.492(10) . ?
C24 H24 0.9500 . ?
C24 C25 1.316(10) . ?
C25 H25 0.9500 . ?
C25 C26 1.478(10) . ?
C26 C27 1.396(9) . ?
C26 C28 1.381(9) . ?
C27 H27 0.9500 . ?
C27 C29 1.385(10) . ?
C28 H28 0.9500 . ?
C28 C30 1.388(9) . ?
C29 H29 0.9500 . ?
C29 C31 1.392(9) . ?
C30 H30 0.9500 . ?
C30 C31 1.382(9) . ?
C31 C32 1.492(9) . ?
C33 C34 1.502(10) . ?
C34 C35 1.356(10) . ?
C34 C36 1.385(10) . ?
C35 H35 0.9500 . ?
C35 C37 1.377(11) . ?
C36 H36 0.9500 . ?
C36 C38 1.376(13) . ?
C37 H37 0.9500 . ?
C37 C39 1.364(10) . ?
C38 H38 0.9500 . ?
C38 C39 1.365(11) . ?
C39 C40 1.494(10) . ?
C40 H40 0.9500 . ?
C40 C41 1.336(10) . ?
C41 H41 0.9500 . ?
C41 C42 1.469(9) . ?
C42 C43 1.390(9) . ?
C42 C44 1.383(10) . ?
C43 H43 0.9500 . ?
C43 C45 1.393(9) . ?
C44 H44 0.9500 . ?
C44 C46 1.395(10) . ?
C45 H45 0.9500 . ?
C45 C47 1.392(9) . ?
C46 H46 0.9500 . ?
C46 C47 1.374(9) . ?
C47 C48 1.490(9) . ?
C49 H49A 0.9800 . ?
C49 H49B 0.9800 . ?
C49 H49C 0.9800 . ?
C50 H50A 0.9800 . ?
C50 H50B 0.9800 . ?
C50 H50C 0.9800 . ?
C51 H51 0.9500 . ?
C52 H52A 0.9800 . ?
C52 H52B 0.9800 . ?
C52 H52C 0.9800 . ?
C53 H53A 0.9800 . ?
C53 H53B 0.9800 . ?
C53 H53C 0.9800 . ?
C54 H54 0.9500 . ?
C55 H55A 0.9800 . ?
C55 H55B 0.9800 . ?
C55 H55C 0.9800 . ?
C56 H56A 0.9800 . ?
C56 H56B 0.9800 . ?
C56 H56C 0.9800 . ?
C57 H57 0.9500 . ?
C58 H58A 0.9800 . ?
C58 H58B 0.9800 . ?
C58 H58C 0.9800 . ?
C59 H59 0.9500 . ?
C60 H60A 0.9800 . ?
C60 H60B 0.9800 . ?
C60 H60C 0.9800 . ?

loop_
_geom_hbond_atom_site_label_D
_geom_hbond_atom_site_label_H
_geom_hbond_atom_site_label_A
_geom_hbond_distance_DH
_geom_hbond_distance_HA
_geom_hbond_distance_DA
_geom_hbond_angle_DHA
_geom_hbond_site_symmetry_A
_geom_hbond_publ_flag
O1 H1A O17 0.88 1.92 2.781(8) 166.5 . yes
O1 H1B O16 0.88 1.95 2.800(6) 161.7 1_456 yes
O2 H2A O17 0.87 1.90 2.733(8) 159.2 . yes
O2 H2B O15 0.87 1.97 2.817(6) 163.4 1_556 yes
O7 H7A O19 0.87 1.91 2.761(8) 164.0 . yes
O7 H7B O18 0.87 1.92 2.770(9) 165.7 . yes

loop_
_geom_torsion_atom_site_label_1
_geom_torsion_atom_site_label_2
_geom_torsion_atom_site_label_3
_geom_torsion_atom_site_label_4
_geom_torsion
_geom_torsion_site_symmetry_1
_geom_torsion_site_symmetry_2
_geom_torsion_site_symmetry_3
_geom_torsion_site_symmetry_4
_geom_torsion_publ_flag
Eu1 O5 C16 O4 10.1(10) 2_757 . . . ?
Eu1 O5 C16 C15 -169.3(4) 2_757 . . . ?
Eu1 O6 C17 O3 -5.7(9) 2_657 . . . ?
Eu1 O6 C17 C18 174.4(4) 2_657 . . . ?
Eu1 O15 C48 O16 0.4(6) 2_756 . . . ?
Eu1 O15 C48 C47 -179.9(5) 2_756 . . . ?
Eu1 O16 C48 O15 -0.4(6) 2_756 . . . ?
Eu1 O16 C48 C47 179.9(5) 2_756 . . . ?
Eu2 O8 C59 N1 150.0(13) . . . . ?
Eu2 O9 C33 O10 6.0(7) . . . . ?
Eu2 O9 C33 C34 -172.9(5) . . . . ?
Eu2 O10 C33 O9 -6.3(7) . . . . ?
Eu2 O10 C33 C34 172.7(5) . . . . ?
Eu2 O11 C32 O12 -64.9(12) . . . . ?
Eu2 O11 C32 C31 116.2(8) . . . . ?
Eu2 O12 C32 O11 -22.2(12) 2_666 . . . ?
Eu2 O12 C32 C31 156.7(6) 2_666 . . . ?
Eu2 O13 C1 O14 -7.8(7) 1_556 . . . ?
Eu2 O13 C1 C2 170.2(5) 1_556 . . . ?
Eu2 O14 C1 O13 7.8(7) 1_556 . . . ?
Eu2 O14 C1 C2 -170.2(5) 1_556 . . . ?
O3 C17 C18 C19 7.0(9) . . . . ?
O3 C17 C18 C20 -172.4(6) . . . . ?
O6 C17 C18 C19 -173.1(6) . . . . ?
O6 C17 C18 C20 7.5(9) . . . . ?
O9 C33 C34 C35 14.4(10) . . . . ?
O9 C33 C34 C36 -166.8(8) . . . . ?
O10 C33 C34 C35 -164.6(7) . . . . ?
O10 C33 C34 C36 14.2(11) . . . . ?
O13 C1 C2 C3 3.8(10) . . . . ?
O13 C1 C2 C4 -174.6(7) . . . . ?
O14 C1 C2 C3 -178.2(6) . . . . ?
O14 C1 C2 C4 3.4(10) . . . . ?
C1 C2 C3 C5 -179.4(6) . . . . ?
C1 C2 C4 C6 179.7(7) . . . . ?
C2 C3 C5 C7 -1.0(10) . . . . ?
C2 C4 C6 C7 0.3(12) . . . . ?
C3 C2 C4 C6 1.3(11) . . . . ?
C3 C5 C7 C6 2.6(10) . . . . ?
C3 C5 C7 C8 -178.5(6) . . . . ?
C4 C2 C3 C5 -0.9(9) . . . . ?
C4 C6 C7 C5 -2.2(11) . . . . ?
C4 C6 C7 C8 178.9(7) . . . . ?
C5 C7 C8 C9 147.4(7) . . . . ?
C6 C7 C8 C9 -33.6(12) . . . . ?
C7 C8 C9 C10 -4.9(12) . . . . ?
C8 C9 C10 C11 -58.1(11) . . . . ?
C8 C9 C10 C12 122.3(8) . . . . ?
C9 C10 C11 C13 -178.2(7) . . . . ?
C9 C10 C12 C14 180.0(7) . . . . ?
C10 C11 C13 C15 -2.0(12) . . . . ?
C10 C12 C14 C15 -1.5(11) . . . . ?
C11 C10 C12 C14 0.4(11) . . . . ?
C11 C13 C15 C14 0.9(11) . . . . ?
C11 C13 C15 C16 179.9(7) . . . . ?
C12 C10 C11 C13 1.4(12) . . . . ?
C12 C14 C15 C13 0.8(10) . . . . ?
C12 C14 C15 C16 -178.1(6) . . . . ?
C13 C15 C16 O4 -9.0(9) . . . . ?
C13 C15 C16 O5 170.4(6) . . . . ?
C14 C15 C16 O4 169.9(6) . . . . ?
C14 C15 C16 O5 -10.7(9) . . . . ?
C17 C18 C19 C21 -179.3(6) . . . . ?
C17 C18 C20 C22 178.2(7) . . . . ?
C18 C19 C21 C23 1.1(11) . . . . ?
C18 C20 C22 C23 1.1(12) . . . . ?
C19 C18 C20 C22 -1.2(11) . . . . ?
C19 C21 C23 C22 -1.2(11) . . . . ?
C19 C21 C23 C24 -178.0(7) . . . . ?
C20 C18 C19 C21 0.1(10) . . . . ?
C20 C22 C23 C21 0.1(12) . . . . ?
C20 C22 C23 C24 176.9(7) . . . . ?
C21 C23 C24 C25 -120.5(10) . . . . ?
C22 C23 C24 C25 62.8(13) . . . . ?
C23 C24 C25 C26 4.9(17) . . . . ?
C24 C25 C26 C27 14.8(14) . . . . ?
C24 C25 C26 C28 -165.8(9) . . . . ?
C25 C26 C27 C29 -178.0(7) . . . . ?
C25 C26 C28 C30 178.6(6) . . . . ?
C26 C27 C29 C31 -1.1(12) . . . . ?
C26 C28 C30 C31 -0.1(10) . . . . ?
C27 C26 C28 C30 -2.0(10) . . . . ?
C27 C29 C31 C30 -1.1(11) . . . . ?
C27 C29 C31 C32 179.3(7) . . . . ?
C28 C26 C27 C29 2.6(11) . . . . ?
C28 C30 C31 C29 1.7(10) . . . . ?
C28 C30 C31 C32 -178.7(6) . . . . ?
C29 C31 C32 O11 -177.9(6) . . . . ?
C29 C31 C32 O12 3.1(10) . . . . ?
C30 C31 C32 O11 2.5(9) . . . . ?
C30 C31 C32 O12 -176.4(6) . . . . ?
C33 C34 C35 C37 175.4(7) . . . . ?
C33 C34 C36 C38 -178.2(10) . . . . ?
C34 C35 C37 C39 2.0(13) . . . . ?
C34 C36 C38 C39 3.7(18) . . . . ?
C35 C34 C36 C38 0.6(15) . . . . ?
C35 C37 C39 C38 2.4(13) . . . . ?
C35 C37 C39 C40 177.1(7) . . . . ?
C36 C34 C35 C37 -3.4(12) . . . . ?
C36 C38 C39 C37 -5.1(16) . . . . ?
C36 C38 C39 C40 180.0(10) . . . . ?
C37 C39 C40 C41 66.1(11) . . . . ?
C38 C39 C40 C41 -119.3(11) . . . . ?
C39 C40 C41 C42 6.5(14) . . . . ?
C40 C41 C42 C43 21.3(13) . . . . ?
C40 C41 C42 C44 -163.8(8) . . . . ?
C41 C42 C43 C45 174.0(7) . . . . ?
C41 C42 C44 C46 -173.6(7) . . . . ?
C42 C43 C45 C47 -1.1(11) . . . . ?
C42 C44 C46 C47 -0.1(12) . . . . ?
C43 C42 C44 C46 1.6(11) . . . . ?
C43 C45 C47 C46 2.6(10) . . . . ?
C43 C45 C47 C48 -174.2(6) . . . . ?
C44 C42 C43 C45 -1.0(11) . . . . ?
C44 C46 C47 C45 -2.0(11) . . . . ?
C44 C46 C47 C48 174.7(6) . . . . ?
C45 C47 C48 O15 -5.7(9) . . . . ?
C45 C47 C48 O16 174.0(6) . . . . ?
C46 C47 C48 O15 177.5(6) . . . . ?
C46 C47 C48 O16 -2.7(9) . . . . ?
C49 N2 C51 O17 -176(2) . . . . ?
C50 N2 C51 O17 22(4) . . . . ?
C52 N3 C54 O18 -172.7(9) . . . . ?
C53 N3 C54 O18 -0.9(14) . . . . ?
C55 N4 C57 O19 -178.3(9) . . . . ?
C56 N4 C57 O19 1.6(14) . . . . ?
C58 N1 C59 O8 1.8(11) . . . . ?
C60 N1 C59 O8 -178.3(7) . . . . ?
